data_2008456
loop_
_publ_author_name
'Candan, M. Murat'
'Kendi, Engin'
'G\"oker, Hakan'

_publ_section_title
;
 4-Chloro-<i>N</i>-(<i>p</i>-fluorobenzyl)-2-nitroaniline
;
_journal_issue 5
_journal_name_full 'Acta Crystallographica Section C'
_journal_page_first 825
_journal_page_last 827
_journal_paper_doi 10.1107/S0108270199001456
_journal_volume 55
_journal_year 1999
_chemical_formula_moiety 'C13 H10 Cl F N2 O2'
_chemical_formula_sum 'C13 H10 Cl F N2 O2'
_chemical_formula_weight 280.69
_space_group_IT_number 14
_symmetry_cell_setting monoclinic
_symmetry_space_group_name_Hall '-P 2ybc'
_symmetry_space_group_name_H-M 'P 1 21/c 1'
_atom_type_scat_source IntTabIV
_cell_angle_alpha 90.00
_cell_angle_beta 83.110(10)
_cell_angle_gamma 90.00
_cell_formula_units_Z 4
_cell_length_a 9.0630(10)
_cell_length_b 16.543(2)
_cell_length_c 8.4600(10)
_cell_measurement_reflns_used 25
_cell_measurement_temperature 295
_cell_measurement_theta_max 18
_cell_measurement_theta_min 9
_cell_volume 1259.2(3)
_computing_cell_refinement 'CAD-4 EXPRESS'
_computing_data_collection 'CAD-4 EXPRESS (Enraf-Nonius, 1990)'
_computing_data_reduction 'MolEN (Fair, 1990)'
_computing_molecular_graphics 'MolEN ORTEPII (Johnson, 1976)'
_computing_publication_material 'MolEN. Hydrogen bonds were calculated with PARST (Nardelli, 1995)'
_computing_structure_refinement MolEN
_computing_structure_solution MolEN
_diffrn_measurement_device 'Enraf-Nonius CAD-4'
_diffrn_measurement_method \w/2\q
_diffrn_radiation_type MoK\a
_diffrn_radiation_wavelength 0.71069
_diffrn_reflns_av_R_equivalents 0.019
_diffrn_reflns_limit_h_max 10
_diffrn_reflns_limit_h_min 0
_diffrn_reflns_limit_k_max 20
_diffrn_reflns_limit_k_min 0
_diffrn_reflns_limit_l_max 10
_diffrn_reflns_limit_l_min -10
_diffrn_reflns_number 2724
_diffrn_reflns_theta_max 26.3
_diffrn_reflns_theta_min 2.1
_diffrn_standards_decay_% -2.1
_diffrn_standards_interval_time 120
_diffrn_standards_number 3
_exptl_absorpt_coefficient_mu 0.311
_exptl_absorpt_correction_T_max 0.911
_exptl_absorpt_correction_T_min 0.855
_exptl_absorpt_correction_type 'empirical via \y scans (North et al., 1968)'
_exptl_crystal_colour orange
_exptl_crystal_density_diffrn 1.481
_exptl_crystal_density_method 'not measured'
_exptl_crystal_description prismatic
_exptl_crystal_size_max 0.30
_exptl_crystal_size_mid 0.30
_exptl_crystal_size_min 0.30
_refine_diff_density_max 0.18
_refine_diff_density_min -0.25
_refine_ls_extinction_method none
_refine_ls_goodness_of_fit_obs 0.97
_refine_ls_hydrogen_treatment mixed
_refine_ls_number_parameters 176
_refine_ls_number_reflns 1941
_refine_ls_R_factor_obs .039
_refine_ls_shift/esd_max <0.001
_refine_ls_structure_factor_coef F
_refine_ls_weighting_scheme
;
w = 1/[\sF^2^ + (0.02F)^2^ + 0.5]
except w = 0 if F^2^ < cutoff \\times \sF^2^, cutoff = 1.0
;
_refine_ls_wR_factor_obs .046
_reflns_number_observed 1941
_reflns_number_total 2396
_reflns_observed_criterion I>\s(I)
_cod_data_source_file fr1168.cif
_cod_data_source_block candan
_cod_original_cell_volume 1259.1(2)
_cod_original_sg_symbol_Hall '-P 2ybc '
_cod_original_sg_symbol_H-M 'P 21/c'
_cod_database_code 2008456

loop_
_symmetry_equiv_pos_as_xyz
x,y,z
-x,y+1/2,-z+1/2
-x,-y,-z
x,-y+1/2,z+1/2

loop_
_atom_site_aniso_label
_atom_site_aniso_U_11
_atom_site_aniso_U_22
_atom_site_aniso_U_33
_atom_site_aniso_U_12
_atom_site_aniso_U_13
_atom_site_aniso_U_23
_atom_site_aniso_type_symbol
Cl1 .0987(4) .0664(4) .0545(3) -.0192(3) -.0262(3) -.0066(3) Cl
F1 .0569(8) .0910(10) .0950(10) .0030(8) .0199(8) -.0043(9) F
O1 .0650(10) .0422(8) .0890(10) .0172(7) -.0092(9) -.0030(8) O
O2 .0820(10) .0582(9) .0681(9) .0168(8) -.0363(7) -.0018(8) O
N1 .0429(9) .0399(9) .0571(9) .0032(8) -.0039(8) .0062(8) N
N2 .0477(9) .0407(8) .0458(8) .0075(8) -.0119(7) -.0038(7) N
C1 .0350(9) .0371(9) .0371(9) -.0014(8) .0004(8) .0037(8) C
C2 .0470(10) .0400(10) .0450(10) .0046(9) -.0048(9) .0036(9) C
C3 .0510(10) .0510(10) .0460(10) .0010(10) -.0117(9) .0074(9) C
C4 .0530(10) .0490(10) .0401(9) -.0142(9) -.0067(9) .0014(9) C
C5 .0450(10) .0370(10) .0450(10) -.0061(9) .0030(9) -.0005(9) C
C6 .0345(9) .0367(9) .0413(9) -.0010(8) .0013(8) .0045(8) C
C7 .0510(10) .0350(10) .0510(10) -.0023(9) -.0065(9) -.0038(9) C
C8 .0490(10) .0352(9) .0356(9) -.0021(8) -.0066(8) -.0052(8) C
C9 .0590(10) .0350(10) .0490(10) .0012(9) .0000(10) .0019(9) C
C10 .0610(10) .0460(10) .0590(10) .0120(10) -.0020(10) -.0040(10) C
C11 .0480(10) .0610(10) .0490(10) -.0020(10) .0010(10) -.0110(10) C
C12 .0640(10) .0520(10) .0450(10) -.0110(10) .0010(10) .0040(10) C
C13 .0590(10) .0400(10) .0450(10) .0000(10) -.0057(9) .0033(9) C

loop_
_atom_site_label
_atom_site_fract_x
_atom_site_fract_y
_atom_site_fract_z
_atom_site_U_iso_or_equiv
_atom_site_thermal_displace_type
_atom_site_calc_flag
_atom_site_calc_attached_atom
_atom_site_type_symbol
Cl1 .18586(8) .40656(4) -.24512(7) .0718(2) Ueq . . Cl
F1 -.2325(2) .70330(10) .6308(2) .0833(5) Ueq . . F
O1 .5252(2) .33690(10) .1812(2) .0654(5) Ueq . . O
O2 .5221(2) .43220(10) .3538(2) .0672(5) Ueq . . O
N1 .4819(2) .40320(10) .2312(2) .0468(5) Ueq . . N
N2 .3891(2) .56990(10) .3100(2) .0442(5) Ueq . . N
C1 .3404(2) .52900(10) .1887(2) .0368(5) Ueq . . C
C2 .2415(2) .56630(10) .0937(2) .0441(6) Ueq . . C
C3 .1951(2) .52900(10) -.0352(2) .0489(6) Ueq . . C
C4 .2429(2) .45120(10) -.0767(2) .0473(6) Ueq . . C
C5 .3347(2) .41120(10) .0125(2) .0430(6) Ueq . . C
C6 .3825(2) .44900(10) .1448(2) .0380(6) Ueq . . C
C7 .3533(2) .65360(10) .3483(3) .0456(6) Ueq . . C
C8 .1955(2) .66620(10) .4252(2) .0398(6) Ueq . . C
C9 .1199(3) .73640(10) .3965(3) .0482(6) Ueq . . C
C10 -.0235(3) .74940(10) .4658(3) .0558(6) Ueq . . C
C11 -.0903(3) .6913(2) .5642(3) .0531(6) Ueq . . C
C12 -.0204(3) .62100(10) .5964(3) .0543(6) Ueq . . C
C13 .1234(3) .60860(10) .5262(3) .0480(6) Ueq . . C
HN .442(2) .5470(10) .362(2) .0507(5) Ueq . . H
H2 .206 .619 .121 .0570 Uiso . . H
H3 .130 .556 -.097 .0633 Uiso . . H
H5 .366 .358 -.015 .0557 Uiso . . H
H9 .168 .776 .328 .0620 Uiso . . H
H10 -.075 .798 .446 .0722 Uiso . . H
H12 -.070 .582 .665 .0709 Uiso . . H
H13 .174 .560 .547 .0620 Uiso . . H
H71 .367 .684 .253 .0595 Uiso . . H
H72 .419 .673 .420 .0595 Uiso . . H

loop_
_geom_angle_atom_site_label_1
_geom_angle_atom_site_label_2
_geom_angle_atom_site_label_3
_geom_angle
_geom_angle_publ_flag
O1 N1 O2 121.5(2) yes
O1 N1 C6 119.2(2) no
O2 N1 C6 119.3(2) no
C1 N2 C7 123.9(2) yes
C1 N2 HN 118.1(2) no
C7 N2 HN 118.0(2) no
N2 C1 C2 120.4(2) no
N2 C1 C6 124.3(2) no
C2 C1 C6 115.3(2) yes
C1 C2 C3 122.3(2) yes
C1 C2 H2 118.6 no
C3 C2 H2 119.1 no
C2 C3 C4 120.4(2) no
C2 C3 H3 120.3 no
C4 C3 H3 119.3 no
Cl1 C4 C3 119.2(2) no
Cl1 C4 C5 120.6(2) no
C3 C4 C5 120.2(2) no
C4 C5 C6 119.7(2) no
C4 C5 H5 120.2 no
C6 C5 H5 120.2 no
N1 C6 C1 121.5(2) no
N1 C6 C5 116.4(2) no
C1 C6 C5 122.0(2) yes
N2 C7 C8 113.8(2) yes
N2 C7 H71 108.8 no
N2 C7 H72 108.0 no
C8 C7 H71 108.4 no
C8 C7 H72 108.3 no
H71 C7 H72 109.5 no
C7 C8 C9 120.1(2) no
C7 C8 C13 121.3(2) no
C9 C8 C13 118.6(2) no
C8 C9 C10 121.2(2) no
C8 C9 H9 118.9 no
C10 C9 H9 119.9 no
C9 C10 C11 118.4(3) no
C9 C10 H10 120.9 no
C11 C10 H10 120.7 no
F1 C11 C10 118.7(3) yes
F1 C11 C12 118.7(2) no
C10 C11 C12 122.6(2) yes
C11 C12 C13 118.4(2) yes
C11 C12 H12 120.7 no
C8 C13 C12 120.8(2) no
C13 C12 H12 120.9 no
C8 C13 H13 119.2 no
C12 C13 H13 120.0 no

loop_
_geom_bond_atom_site_label_1
_geom_bond_atom_site_label_2
_geom_bond_site_symmetry_1
_geom_bond_site_symmetry_2
_geom_bond_distance
_geom_bond_publ_flag
Cl1 C4 . . 1.738(3) yes
F1 C11 . . 1.357(3) yes
O1 N1 . . 1.225(3) yes
O2 N1 . . 1.239(3) yes
N1 C6 . . 1.441(3) yes
N2 C1 . . 1.350(3) yes
N2 C7 . . 1.453(3) yes
N2 HN . . .79(2) yes
C1 C2 . . 1.413(3) yes
C1 C6 . . 1.417(3) yes
C2 C3 . . 1.362(4) no
C2 H2 . . .950 no
C3 C4 . . 1.389(4) no
C3 H3 . . .950 no
C4 C5 . . 1.361(4) no
C5 C6 . . 1.394(3) no
C5 H5 . . .950 no
C7 C8 . . 1.514(3) yes
C7 H71 . . .950 no
C7 H72 . . .950 no
C8 C9 . . 1.383(3) no
C8 C13 . . 1.389(3) no
C9 C10 . . 1.378(4) no
C9 H9 . . .950 no
C10 C11 . . 1.366(4) no
C10 H10 . . .950 no
C11 C12 . . 1.368(4) no
C12 C13 . . 1.382(4) no
C12 H12 . . .950 no
C13 H13 . . .950 no

loop_
_geom_torsion_atom_site_label_1
_geom_torsion_atom_site_label_2
_geom_torsion_atom_site_label_3
_geom_torsion_atom_site_label_4
_geom_torsion
_geom_torsion_publ_flag
O1 N1 C6 C1 -173.8(2) no
O1 N1 C6 C5 3.9(3) yes
O2 N1 C6 C1 5.6(3) no
O2 N1 C6 C5 -176.6(2) no
C7 N2 C1 C2 -3.4(3) yes
C7 N2 C1 C6 175.8(2) no
HN N2 C1 C2 178.4(2) no
HN N2 C1 C6 -2.4(2) no
C1 N2 C7 C8 73.9(2) yes
C1 N2 C7 H72 -165.5 no
C1 N2 C7 H71 -46.8 no
HN N2 C7 C8 -107.8(2) no
HN N2 C7 H71 131.5 no
HN N2 C7 H72 12.7 no
N2 C1 C2 C3 176.6(2) no
N2 C1 C2 H2 -3.4 no
C6 C1 C2 C3 -2.7(3) no
C6 C1 C2 H2 177.3 no
N2 C1 C6 N1 1.2(3) no
N2 C1 C6 C5 -176.5(2) no
C2 C1 C6 N1 -179.6(2) no
C2 C1 C6 C5 2.8(3) no
C1 C2 C3 C4 0.9(3) no
C1 C2 C3 H3 -179.1 no
H2 C2 C3 C4 -179.1 no
H2 C2 C3 H3 0.9 no
C2 C3 C4 Cl1 -178.2(2) yes
C2 C3 C4 C5 0.9(3) no
H3 C3 C4 Cl1 1.8 no
H3 C3 C4 C5 -179.2 no
Cl1 C4 C5 C6 178.2(2) no
Cl1 C4 C5 H5 -1.8 no
C3 C4 C5 C6 -0.9(3) no
C3 C4 C5 H5 179.1 no
C4 C5 C6 N1 -178.8(2) no
C4 C5 C6 C1 -1.1(3) no
H5 C5 C6 N1 1.2 no
H5 C5 C6 C1 179.0 no
N2 C7 C8 C9 -146.7(2) yes
N2 C7 C8 C13 33.7(3) no
H71 C7 C8 C9 -26.0 no
H71 C7 C8 C13 154.4 no
H72 C7 C8 C9 92.7 no
H72 C7 C8 C13 -86.9 no
C7 C8 C9 C10 -179.6(2) no
C7 C8 C9 H9 0.4 no
C13 C8 C9 C10 0.0(4) no
C13 C8 C9 H9 -179.9 no
C7 C8 C13 C12 179.7(2) no
C7 C8 C13 H13 -0.4 no
C9 C8 C13 C12 0.1(5) no
C9 C8 C13 H13 -179.9 no
C8 C9 C10 C11 0.0(6) no
C8 C9 C10 H10 -179.9 no
H9 C9 C10 C11 -179.9 no
H9 C9 C10 H10 0.0 no
C9 C10 C11 F1 -178.9(2) no
C9 C10 C11 C12 0.0(4) no
H10 C10 C11 F1 1.0 no
H10 C10 C11 C12 179.9 no
F1 C11 C12 C13 178.9(2) yes
F1 C11 C12 H12 -1.0 no
C10 C11 C12 C13 0.1(4) no
C10 C11 C12 H12 -179.9 no
C11 C12 C13 C8 -0.1(5) no
C11 C12 C13 H13 179.9 no
H12 C12 C13 C8 179.9 no
H12 C12 C13 H13 0.0 no
